data_9009414
loop_
_publ_author_name
'Petersen O V'
'Niedermayr G'
'Gault R A'
'Brandstatter F'
'Micheelsen H I'
'Giester G'

_publ_section_title
;
 Ancylite-(La) from the Ilimaussaq alkaline complex, South Greenland
;
_journal_name_full 'Neues Jahrbuch fur Mineralogie, Monatshefte'
_journal_page_first 493
_journal_page_last 504
_journal_volume 2001
_journal_year 2001
_chemical_compound_source 'Ilimaussaq alkaline complex, South Greenland'
_chemical_formula_sum 'C H3 Ca0.05 Ce0.04 F0.075 La0.27 Nd0.205 O3.925 Pr0.07 Sm0.01 Sr0.31'
_chemical_name_mineral Ancylite-(La)
_space_group_IT_number 62
_symmetry_space_group_name_Hall '-P 2n 2a'
_symmetry_space_group_name_H-M 'P m c n'
_cell_angle_alpha 90
_cell_angle_beta 90
_cell_angle_gamma 90
_cell_formula_units_Z 4
_cell_length_a 5.044
_cell_length_b 8.541
_cell_length_c 7.292
_cell_volume 314.145
_database_code_amcsd 0014913
_exptl_crystal_density_diffrn 4.036
_cod_original_formula_sum 'Sr.31 Ca.05 La.27 Nd.205 Pr.07 Ce.04 Sm.01 C O3.925 F.075 H3'
_cod_database_code 9009414

loop_
_space_group_symop_operation_xyz
x,y,z
1/2-x,y,z
1/2+x,-y,-z
1/2+x,1/2+y,1/2-z
1/2-x,1/2-y,1/2+z
x,1/2-y,1/2+z
-x,1/2+y,1/2-z
-x,-y,-z

loop_
_atom_site_aniso_label
_atom_site_aniso_U_11
_atom_site_aniso_U_22
_atom_site_aniso_U_33
_atom_site_aniso_U_12
_atom_site_aniso_U_13
_atom_site_aniso_U_23
SrM 0.00997 0.01079 0.01163 0.00000 0.00000 -0.00043
CaM 0.00997 0.01079 0.01163 0.00000 0.00000 -0.00043
LaM 0.00997 0.01079 0.01163 0.00000 0.00000 -0.00043
NdM 0.00997 0.01079 0.01163 0.00000 0.00000 -0.00043
PrM 0.00997 0.01079 0.01163 0.00000 0.00000 -0.00043
CeM 0.00997 0.01079 0.01163 0.00000 0.00000 -0.00043
SmM 0.00997 0.01079 0.01163 0.00000 0.00000 -0.00043
C 0.01180 0.01270 0.01110 0.00000 0.00000 0.00160
O1 0.01900 0.01800 0.03300 0.00000 0.00000 0.01190
O2 0.01350 0.01950 0.02170 -0.00190 0.00140 0.00190
Wat 0.04100 0.03600 0.01600 0.00000 0.00000 0.00530
O-H 0.04100 0.03600 0.01600 0.00000 0.00000 0.00530
F 0.04100 0.03600 0.01600 0.00000 0.00000 0.00530

loop_
_atom_site_label
_atom_site_fract_x
_atom_site_fract_y
_atom_site_fract_z
_atom_site_occupancy
_atom_site_U_iso_or_equiv
_atom_site_type_symbol
_atom_site_attached_hydrogens
SrM 0.25000 0.34134 0.64817 0.31000 0.01080 Sr 0
CaM 0.25000 0.34134 0.64817 0.05000 0.01080 Ca 0
LaM 0.25000 0.34134 0.64817 0.27000 0.01080 La 0
NdM 0.25000 0.34134 0.64817 0.20500 0.01080 Nd 0
PrM 0.25000 0.34134 0.64817 0.07000 0.01080 Pr 0
CeM 0.25000 0.34134 0.64817 0.04000 0.01080 Ce 0
SmM 0.25000 0.34134 0.64817 0.01000 0.01080 Sm 0
C 0.75000 0.19180 0.81300 1.00000 0.01190 C 0
O1 0.75000 0.32130 0.72580 1.00000 0.02330 O 0
O2 0.52910 0.12380 0.85190 1.00000 0.01820 O 0
Wat 0.25000 0.41510 0.97710 0.50000 0.03130 O 2
O-H 0.25000 0.41510 0.97710 0.42500 0.03130 O 1
F 0.25000 0.41510 0.97710 0.07500 0.03130 F 0

loop_
_cod_changelog_entry_id
_cod_changelog_entry_author
_cod_changelog_entry_date
_cod_changelog_entry_text
1
;cod-tools version 3.8.0
Id: cif_guess_AMCSD_atom_types 9581 2023-05-17 12:35:41Z saulius
;
2023-05-18T11:40:18+03:00
;Derived atom types and hydrogen counts
from atom names that follow the AMCSD naming convention
(Wat == water, O-H == hydroxyl).
;
2
;cod-tools version 3.10.1
Id: cif_fix_AMCSD_aniso_labels 10200 2024-08-01 14:09:44Z saulius
;
2024-08-02T12:21:19+03:00
;Changed the following '_atom_site_aniso_label' values:
'OH' -> 'O-H'
;

loop_
_cod_related_entry_id
_cod_related_entry_database
_cod_related_entry_code
1 AMCSD 0014913
